data_7250092
loop_
_publ_author_name
'Horikoshi, Ryo'
'Inoue, Ryota'
'Sumitani, Ryo'
'Takahashi, Kazuyuki'
'Mochida, Tomoyuki'

_publ_section_title
;
 Synthesis and structural characterization of the racemic and meso forms
 of 2,2&#x2032;&#x2032;-dibromo-1,1&#x2032;&#x2032;-biferrocenes and their
 mixed-valence salts
;
_journal_issue 15
_journal_name_full CrystEngComm
_journal_page_first 2371
_journal_page_last 2381
_journal_paper_doi 10.1039/D5CE00076A
_journal_volume 27
_journal_year 2025
_chemical_formula_sum 'C20 H16 Br2 Fe2'
_chemical_formula_weight 527.85
_chemical_name_common TDBBF_R_3_90K
_space_group_crystal_system orthorhombic
_space_group_IT_number 61
_space_group_name_Hall '-P 2ac 2ab'
_space_group_name_H-M_alt 'P b c a'
_atom_sites_solution_hydrogens geom
_audit_update_record
;
2025-02-10 deposited with the CCDC.	2025-03-11 downloaded from the CCDC.
;
_cell_angle_alpha 90
_cell_angle_beta 90
_cell_angle_gamma 90
_cell_formula_units_Z 8
_cell_length_a 13.194(3)
_cell_length_b 14.160(3)
_cell_length_c 18.352(4)
_cell_measurement_reflns_used 3876
_cell_measurement_temperature 90.(2)
_cell_measurement_theta_max 26.3025
_cell_measurement_theta_min 2.2205
_cell_volume 3428.6(13)
_computing_cell_refinement 'SAINT V8.38A (Bruker AXS Inc., 2017)'
_computing_data_reduction 'SAINT V8.38A (Bruker AXS Inc., 2017)'
_computing_molecular_graphics 'shelXle (C.B. Huebschle, rev 833)'
_computing_structure_refinement 'SHELXL-2016/6 (Sheldrick, 2016)'
_computing_structure_solution 'SHELXT 2014/5 (Sheldrick, 2014)'
_diffrn_ambient_temperature 90.(2)
_diffrn_detector_area_resol_mean 8.3333
_diffrn_measured_fraction_theta_full 1.000
_diffrn_measured_fraction_theta_max 1.000
_diffrn_measurement_device_type 'Bruker APEXII CCD area detector'
_diffrn_measurement_method 'phi and omega scans'
_diffrn_radiation_monochromator 'Bruker Helios multilayer confocal mirror'
_diffrn_radiation_source 'Bruker TXS fine-focus rotating anode'
_diffrn_radiation_type MoK\a
_diffrn_radiation_wavelength 0.71073
_diffrn_reflns_av_R_equivalents 0.0619
_diffrn_reflns_av_unetI/netI 0.0512
_diffrn_reflns_limit_h_max 17
_diffrn_reflns_limit_h_min -13
_diffrn_reflns_limit_k_max 18
_diffrn_reflns_limit_k_min -18
_diffrn_reflns_limit_l_max 22
_diffrn_reflns_limit_l_min -23
_diffrn_reflns_number 18960
_diffrn_reflns_theta_full 27.48
_diffrn_reflns_theta_max 27.48
_diffrn_reflns_theta_min 2.22
_diffrn_source 'rotating-anode X-ray tube'
_diffrn_source_type 'Bruker Turbo X-ray Source'
_exptl_absorpt_coefficient_mu 6.351
_exptl_absorpt_correction_T_max 0.88
_exptl_absorpt_correction_T_min 0.74
_exptl_absorpt_correction_type multi-scan
_exptl_absorpt_process_details
;
SADABS-2016/2 - Bruker AXS area detector scaling and absorption correction
;
_exptl_crystal_colour yellow
_exptl_crystal_density_diffrn 2.045
_exptl_crystal_density_method 'not measured'
_exptl_crystal_description plate
_exptl_crystal_F_000 2064
_exptl_crystal_size_max 0.099
_exptl_crystal_size_mid 0.065
_exptl_crystal_size_min 0.021
_refine_diff_density_max 0.981
_refine_diff_density_min -0.459
_refine_ls_extinction_method none
_refine_ls_goodness_of_fit_ref 1.003
_refine_ls_hydrogen_treatment constr
_refine_ls_matrix_type full
_refine_ls_number_parameters 217
_refine_ls_number_reflns 3937
_refine_ls_number_restraints 0
_refine_ls_restrained_S_all 1.003
_refine_ls_R_factor_all 0.0596
_refine_ls_R_factor_gt 0.0339
_refine_ls_shift/su_max 0.001
_refine_ls_shift/su_mean 0.000
_refine_ls_structure_factor_coef Fsqd
_refine_ls_weighting_details 'w=1/[\s^2^(Fo^2^)+(0.0352P)^2^+0.1023P] where P=(Fo^2^+2Fc^2^)/3'
_refine_ls_weighting_scheme calc
_refine_ls_wR_factor_gt 0.0671
_refine_ls_wR_factor_ref 0.0740
_reflns_number_gt 2916
_reflns_number_total 3937
_reflns_threshold_expression 'I > 2\s(I)'
_cod_data_source_file d5ce00076a2.cif
_cod_data_source_block 1a
_cod_depositor_comments
;
The following automatic conversions were performed:

data item '_exptl_absorpt_correction_type' value 'Multi-Scan' was
changed to 'multi-scan' in accordance with the
/home/data/users/saulius/crontab/automatic-downloads/rss-feeds/RSC/lib/dictionaries/cif_core.dic
dictionary named 'cif_core.dic' version 2.4.2 last updated on
2011-04-26.

Automatic conversion script
Id: cif_fix_values 8170 2020-07-09 18:12:32Z antanas 

 Adding full bibliography for 7250089--7250092.cif.
;
_cod_original_cell_volume 3428.6(11)
_cod_database_code 7250092

loop_
_space_group_symop_operation_xyz
'x, y, z'
'-x+1/2, -y, z+1/2'
'-x, y+1/2, -z+1/2'
'x+1/2, -y+1/2, -z'
'-x, -y, -z'
'x-1/2, y, -z-1/2'
'x, -y-1/2, z-1/2'
'-x-1/2, y-1/2, z'

loop_
_atom_site_type_symbol
_atom_site_label
_atom_site_fract_x
_atom_site_fract_y
_atom_site_fract_z
_atom_site_U_iso_or_equiv
_atom_site_adp_type
_atom_site_calc_flag
_atom_site_refinement_flags_adp
_atom_site_refinement_flags_occupancy
_atom_site_refinement_flags_posn
_atom_site_occupancy
_atom_site_disorder_assembly
_atom_site_disorder_group
C C1 0.2122(3) 0.6933(2) 0.54805(18) 0.0146(8) Uani d . . . 1 . .
Br Br1 0.05056(3) 0.61106(3) 0.45569(2) 0.02273(11) Uani d . . . 1 . .
C C2 0.1563(3) 0.6946(2) 0.48135(19) 0.0157(8) Uani d . . . 1 . .
Br Br2 0.14845(3) 0.77962(2) 0.71533(2) 0.01796(10) Uani d . . . 1 . .
C C3 0.1879(3) 0.7739(2) 0.43865(19) 0.0186(9) Uani d . . . 1 . .
H H3 0.161823 0.79198 0.392471 0.022 Uiso calc U . R 1 . .
C C10 0.4531(3) 0.6400(3) 0.45958(18) 0.0163(8) Uani d . . . 1 . .
H H10 0.503204 0.657632 0.494157 0.02 Uiso calc U . R 1 . .
C C6 0.3880(3) 0.5609(2) 0.46457(18) 0.0172(8) Uani d . . . 1 . .
H H6 0.386623 0.516165 0.503111 0.021 Uiso calc U . R 1 . .
C C5 0.2801(3) 0.7713(2) 0.54553(18) 0.0153(8) Uani d . . . 1 . .
H H5 0.327216 0.787989 0.582458 0.018 Uiso calc U . R 1 . .
C C4 0.2656(3) 0.8203(2) 0.47836(19) 0.0180(8) Uani d . . . 1 . .
H H4 0.301812 0.874667 0.462877 0.022 Uiso calc U . R 1 . .
C C9 0.4304(3) 0.6884(3) 0.39395(18) 0.0176(8) Uani d . . . 1 . .
H H9 0.462757 0.744062 0.376872 0.021 Uiso calc U . R 1 . .
C C7 0.3252(3) 0.5603(2) 0.40199(19) 0.0184(8) Uani d . . . 1 . .
H H7 0.27453 0.514753 0.391112 0.022 Uiso calc U . R 1 . .
C C8 0.3512(3) 0.6394(3) 0.35829(18) 0.0184(9) Uani d . . . 1 . .
H H8 0.320894 0.656438 0.313217 0.022 Uiso calc U . R 1 . .
C C11 0.1949(3) 0.6277(2) 0.60980(18) 0.0137(8) Uani d . . . 1 . .
C C12 0.1644(3) 0.6539(2) 0.68223(18) 0.0135(8) Uani d . . . 1 . .
C C15 0.1962(3) 0.5262(2) 0.60897(18) 0.0154(8) Uani d . . . 1 . .
H H15 0.213934 0.487588 0.568632 0.018 Uiso calc U . R 1 . .
C C13 0.1463(3) 0.5724(2) 0.72437(19) 0.0169(8) Uani d . . . 1 . .
H H13 0.124744 0.570601 0.773748 0.02 Uiso calc U . R 1 . .
C C14 0.1663(3) 0.4938(2) 0.67912(19) 0.0174(8) Uani d . . . 1 . .
H H14 0.16065 0.429462 0.6933 0.021 Uiso calc U . R 1 . .
C C16 0.4375(3) 0.6123(3) 0.65874(19) 0.0176(8) Uani d . . . 1 . .
H H16 0.458327 0.635233 0.612459 0.021 Uiso calc U . R 1 . .
C C20 0.4319(3) 0.5166(3) 0.67945(19) 0.0195(9) Uani d . . . 1 . .
H H20 0.448001 0.46377 0.649731 0.023 Uiso calc U . R 1 . .
C C17 0.4069(3) 0.6682(2) 0.71856(19) 0.0173(8) Uani d . . . 1 . .
H H17 0.40368 0.735209 0.719501 0.021 Uiso calc U . R 1 . .
C C19 0.3977(3) 0.5136(3) 0.75336(19) 0.0190(8) Uani d . . . 1 . .
H H19 0.387417 0.458192 0.781655 0.023 Uiso calc U . R 1 . .
C C18 0.3819(3) 0.6071(3) 0.77679(18) 0.0182(8) Uani d . . . 1 . .
H H18 0.358439 0.625929 0.823544 0.022 Uiso calc U . R 1 . .
Fe Fe1 0.30480(4) 0.68296(3) 0.45866(2) 0.01206(12) Uani d . . . 1 . .
Fe Fe2 0.29238(4) 0.57852(3) 0.68823(3) 0.01287(12) Uani d . . . 1 . .

loop_
_atom_site_aniso_label
_atom_site_aniso_U_11
_atom_site_aniso_U_22
_atom_site_aniso_U_33
_atom_site_aniso_U_12
_atom_site_aniso_U_13
_atom_site_aniso_U_23
C1 0.015(2) 0.0141(18) 0.0149(17) 0.0048(15) 0.0001(16) -0.0023(14)
Br1 0.0148(2) 0.0303(2) 0.0230(2) -0.00198(17) -0.00360(17) -0.00270(17)
C2 0.014(2) 0.0161(18) 0.0172(17) 0.0034(16) -0.0038(17) -0.0022(14)
Br2 0.0185(2) 0.01624(18) 0.01918(18) 0.00503(15) -0.00214(17) -0.00542(14)
C3 0.022(2) 0.0189(19) 0.0150(17) 0.0117(17) 0.0009(17) 0.0035(14)
C10 0.013(2) 0.0193(19) 0.0170(17) 0.0046(16) -0.0001(17) -0.0054(15)
C6 0.022(2) 0.0115(18) 0.0179(18) 0.0053(16) 0.0058(17) 0.0035(14)
C5 0.014(2) 0.0153(18) 0.0161(17) 0.0060(15) 0.0023(16) -0.0066(14)
C4 0.023(2) 0.0090(17) 0.0220(18) 0.0058(16) 0.0038(18) 0.0015(14)
C9 0.019(2) 0.0168(19) 0.0169(17) 0.0029(16) 0.0067(17) 0.0028(15)
C7 0.019(2) 0.0156(18) 0.0209(19) 0.0010(16) 0.0013(17) -0.0075(15)
C8 0.022(2) 0.024(2) 0.0089(16) 0.0098(18) 0.0036(17) -0.0041(14)
C11 0.008(2) 0.0154(18) 0.0174(17) -0.0025(15) 0.0006(16) -0.0033(14)
C12 0.010(2) 0.0119(17) 0.0182(18) 0.0010(14) 0.0017(16) -0.0016(14)
C15 0.014(2) 0.0150(18) 0.0175(17) 0.0019(15) -0.0028(16) 0.0026(14)
C13 0.013(2) 0.0198(19) 0.0180(18) 0.0000(16) 0.0034(17) 0.0017(14)
C14 0.017(2) 0.0118(17) 0.0233(19) -0.0032(15) -0.0001(17) 0.0037(15)
C16 0.011(2) 0.026(2) 0.0149(17) -0.0027(17) 0.0019(16) 0.0037(15)
C20 0.017(2) 0.020(2) 0.0212(19) 0.0043(16) -0.0014(17) -0.0063(15)
C17 0.014(2) 0.0115(18) 0.0261(19) 0.0008(15) -0.0029(18) -0.0007(15)
C19 0.018(2) 0.0173(18) 0.0222(19) 0.0006(17) -0.0059(17) 0.0024(15)
C18 0.016(2) 0.025(2) 0.0137(17) -0.0025(16) -0.0014(16) -0.0030(15)
Fe1 0.0128(3) 0.0112(2) 0.0122(2) 0.0024(2) 0.0013(2) -0.00022(19)
Fe2 0.0129(3) 0.0125(2) 0.0132(2) 0.0003(2) 0.0003(2) -0.00063(19)

loop_
_atom_type_symbol
_atom_type_description
_atom_type_scat_dispersion_real
_atom_type_scat_dispersion_imag
_atom_type_scat_source
C C 0.0033 0.0016 'International Tables Vol C Tables 4.2.6.8 and 6.1.1.4'
H H 0.0000 0.0000 'International Tables Vol C Tables 4.2.6.8 and 6.1.1.4'
Br Br -0.2901 2.4595 'International Tables Vol C Tables 4.2.6.8 and 6.1.1.4'
Fe Fe 0.3463 0.8444 'International Tables Vol C Tables 4.2.6.8 and 6.1.1.4'

loop_
_geom_angle_atom_site_label_1
_geom_angle_atom_site_label_2
_geom_angle_atom_site_label_3
_geom_angle_site_symmetry_1
_geom_angle_site_symmetry_3
_geom_angle
_geom_angle_publ_flag
C5 C1 C2 . . 106.7(3) ?
C5 C1 C11 . . 127.5(3) ?
C2 C1 C11 . . 125.6(3) ?
C5 C1 Fe1 . . 69.8(2) ?
C2 C1 Fe1 . . 67.9(2) ?
C11 C1 Fe1 . . 131.2(2) ?
C1 C2 C3 . . 109.2(3) ?
C1 C2 Br1 . . 125.9(3) ?
C3 C2 Br1 . . 124.8(3) ?
C1 C2 Fe1 . . 70.9(2) ?
C3 C2 Fe1 . . 70.5(2) ?
Br1 C2 Fe1 . . 128.09(18) ?
C4 C3 C2 . . 107.0(3) ?
C4 C3 Fe1 . . 69.8(2) ?
C2 C3 Fe1 . . 68.1(2) ?
C4 C3 H3 . . 126.5 ?
C2 C3 H3 . . 126.5 ?
Fe1 C3 H3 . . 127.2 ?
C6 C10 C9 . . 108.0(3) ?
C6 C10 Fe1 . . 69.9(2) ?
C9 C10 Fe1 . . 69.4(2) ?
C6 C10 H10 . . 126.0 ?
C9 C10 H10 . . 126.0 ?
Fe1 C10 H10 . . 126.3 ?
C10 C6 C7 . . 107.9(3) ?
C10 C6 Fe1 . . 69.8(2) ?
C7 C6 Fe1 . . 69.5(2) ?
C10 C6 H6 . . 126.0 ?
C7 C6 H6 . . 126.0 ?
Fe1 C6 H6 . . 126.3 ?
C1 C5 C4 . . 108.7(3) ?
C1 C5 Fe1 . . 69.65(19) ?
C4 C5 Fe1 . . 69.30(19) ?
C1 C5 H5 . . 125.6 ?
C4 C5 H5 . . 125.6 ?
Fe1 C5 H5 . . 127.0 ?
C3 C4 C5 . . 108.4(3) ?
C3 C4 Fe1 . . 69.6(2) ?
C5 C4 Fe1 . . 69.91(19) ?
C3 C4 H4 . . 125.8 ?
C5 C4 H4 . . 125.8 ?
Fe1 C4 H4 . . 126.2 ?
C8 C9 C10 . . 108.2(3) ?
C8 C9 Fe1 . . 69.6(2) ?
C10 C9 Fe1 . . 70.0(2) ?
C8 C9 H9 . . 125.9 ?
C10 C9 H9 . . 125.9 ?
Fe1 C9 H9 . . 126.1 ?
C6 C7 C8 . . 108.1(3) ?
C6 C7 Fe1 . . 70.03(19) ?
C8 C7 Fe1 . . 69.39(19) ?
C6 C7 H7 . . 125.9 ?
C8 C7 H7 . . 125.9 ?
Fe1 C7 H7 . . 126.2 ?
C9 C8 C7 . . 107.7(3) ?
C9 C8 Fe1 . . 69.8(2) ?
C7 C8 Fe1 . . 69.9(2) ?
C9 C8 H8 . . 126.2 ?
C7 C8 H8 . . 126.2 ?
Fe1 C8 H8 . . 125.7 ?
C15 C11 C12 . . 105.7(3) ?
C15 C11 C1 . . 128.1(3) ?
C12 C11 C1 . . 126.0(3) ?
C15 C11 Fe2 . . 70.2(2) ?
C12 C11 Fe2 . . 67.3(2) ?
C1 C11 Fe2 . . 130.7(3) ?
C13 C12 C11 . . 110.1(3) ?
C13 C12 Br2 . . 125.1(3) ?
C11 C12 Br2 . . 124.8(2) ?
C13 C12 Fe2 . . 71.1(2) ?
C11 C12 Fe2 . . 71.1(2) ?
Br2 C12 Fe2 . . 125.32(19) ?
C14 C15 C11 . . 108.1(3) ?
C14 C15 Fe2 . . 69.5(2) ?
C11 C15 Fe2 . . 69.0(2) ?
C14 C15 H15 . . 126.0 ?
C11 C15 H15 . . 126.0 ?
Fe2 C15 H15 . . 127.1 ?
C12 C13 C14 . . 106.9(3) ?
C12 C13 Fe2 . . 68.1(2) ?
C14 C13 Fe2 . . 70.5(2) ?
C12 C13 H13 . . 126.5 ?
C14 C13 H13 . . 126.5 ?
Fe2 C13 H13 . . 126.4 ?
C13 C14 C15 . . 109.2(3) ?
C13 C14 Fe2 . . 69.2(2) ?
C15 C14 Fe2 . . 70.2(2) ?
C13 C14 H14 . . 125.4 ?
C15 C14 H14 . . 125.4 ?
Fe2 C14 H14 . . 126.9 ?
C20 C16 C17 . . 108.3(3) ?
C20 C16 Fe2 . . 69.8(2) ?
C17 C16 Fe2 . . 70.0(2) ?
C20 C16 H16 . . 125.8 ?
C17 C16 H16 . . 125.8 ?
Fe2 C16 H16 . . 125.9 ?
C16 C20 C19 . . 107.6(3) ?
C16 C20 Fe2 . . 69.9(2) ?
C19 C20 Fe2 . . 69.8(2) ?
C16 C20 H20 . . 126.2 ?
C19 C20 H20 . . 126.2 ?
Fe2 C20 H20 . . 125.7 ?
C16 C17 C18 . . 108.1(3) ?
C16 C17 Fe2 . . 69.7(2) ?
C18 C17 Fe2 . . 69.8(2) ?
C16 C17 H17 . . 125.9 ?
C18 C17 H17 . . 125.9 ?
Fe2 C17 H17 . . 126.2 ?
C18 C19 C20 . . 107.9(3) ?
C18 C19 Fe2 . . 69.8(2) ?
C20 C19 Fe2 . . 69.4(2) ?
C18 C19 H19 . . 126.0 ?
C20 C19 H19 . . 126.0 ?
Fe2 C19 H19 . . 126.3 ?
C19 C18 C17 . . 108.1(3) ?
C19 C18 Fe2 . . 70.0(2) ?
C17 C18 Fe2 . . 69.9(2) ?
C19 C18 H18 . . 126.0 ?
C17 C18 H18 . . 126.0 ?
Fe2 C18 H18 . . 125.8 ?
C2 Fe1 C8 . . 120.36(16) ?
C2 Fe1 C9 . . 155.41(14) ?
C8 Fe1 C9 . . 40.59(15) ?
C2 Fe1 C3 . . 41.35(15) ?
C8 Fe1 C3 . . 104.79(15) ?
C9 Fe1 C3 . . 119.01(14) ?
C2 Fe1 C7 . . 107.69(15) ?
C8 Fe1 C7 . . 40.75(14) ?
C9 Fe1 C7 . . 68.19(15) ?
C3 Fe1 C7 . . 122.97(16) ?
C2 Fe1 C4 . . 68.82(15) ?
C8 Fe1 C4 . . 121.60(14) ?
C9 Fe1 C4 . . 105.83(15) ?
C3 Fe1 C4 . . 40.64(16) ?
C7 Fe1 C4 . . 158.81(15) ?
C2 Fe1 C10 . . 162.46(14) ?
C8 Fe1 C10 . . 68.31(15) ?
C9 Fe1 C10 . . 40.57(14) ?
C3 Fe1 C10 . . 155.47(15) ?
C7 Fe1 C10 . . 68.02(15) ?
C4 Fe1 C10 . . 121.50(16) ?
C2 Fe1 C6 . . 125.46(15) ?
C8 Fe1 C6 . . 68.39(14) ?
C9 Fe1 C6 . . 68.13(15) ?
C3 Fe1 C6 . . 160.94(16) ?
C7 Fe1 C6 . . 40.48(14) ?
C4 Fe1 C6 . . 158.10(16) ?
C10 Fe1 C6 . . 40.36(15) ?
C2 Fe1 C1 . . 41.22(14) ?
C8 Fe1 C1 . . 157.57(16) ?
C9 Fe1 C1 . . 161.24(15) ?
C3 Fe1 C1 . . 69.46(14) ?
C7 Fe1 C1 . . 123.13(15) ?
C4 Fe1 C1 . . 68.90(14) ?
C10 Fe1 C1 . . 125.68(14) ?
C6 Fe1 C1 . . 109.68(14) ?
C2 Fe1 C5 . . 68.53(15) ?
C8 Fe1 C5 . . 159.20(15) ?
C9 Fe1 C5 . . 123.95(15) ?
C3 Fe1 C5 . . 68.63(14) ?
C7 Fe1 C5 . . 159.18(14) ?
C4 Fe1 C5 . . 40.79(14) ?
C10 Fe1 C5 . . 109.05(15) ?
C6 Fe1 C5 . . 123.89(14) ?
C1 Fe1 C5 . . 40.56(14) ?
C12 Fe2 C13 . . 40.83(14) ?
C12 Fe2 C20 . . 169.73(15) ?
C13 Fe2 C20 . . 149.05(15) ?
C12 Fe2 C16 . . 130.59(15) ?
C13 Fe2 C16 . . 168.50(15) ?
C20 Fe2 C16 . . 40.27(15) ?
C12 Fe2 C18 . . 115.11(15) ?
C13 Fe2 C18 . . 107.15(15) ?
C20 Fe2 C18 . . 68.20(15) ?
C16 Fe2 C18 . . 67.95(15) ?
C12 Fe2 C17 . . 107.84(15) ?
C13 Fe2 C17 . . 129.36(15) ?
C20 Fe2 C17 . . 67.88(15) ?
C16 Fe2 C17 . . 40.34(14) ?
C18 Fe2 C17 . . 40.34(14) ?
C12 Fe2 C19 . . 147.48(15) ?
C13 Fe2 C19 . . 115.55(15) ?
C20 Fe2 C19 . . 40.88(14) ?
C16 Fe2 C19 . . 67.97(16) ?
C18 Fe2 C19 . . 40.19(14) ?
C17 Fe2 C19 . . 67.69(15) ?
C12 Fe2 C11 . . 41.54(13) ?
C13 Fe2 C11 . . 69.54(14) ?
C20 Fe2 C11 . . 130.87(14) ?
C16 Fe2 C11 . . 108.78(14) ?
C18 Fe2 C11 . . 148.25(14) ?
C17 Fe2 C11 . . 116.25(14) ?
C19 Fe2 C11 . . 170.30(14) ?
C12 Fe2 C14 . . 67.94(15) ?
C13 Fe2 C14 . . 40.34(14) ?
C20 Fe2 C14 . . 118.12(15) ?
C16 Fe2 C14 . . 150.58(15) ?
C18 Fe2 C14 . . 130.19(14) ?
C17 Fe2 C14 . . 168.15(14) ?
C19 Fe2 C14 . . 109.47(15) ?
C11 Fe2 C14 . . 68.54(14) ?
C12 Fe2 C15 . . 68.55(14) ?
C13 Fe2 C15 . . 68.50(15) ?
C20 Fe2 C15 . . 110.10(15) ?
C16 Fe2 C15 . . 118.16(14) ?
C18 Fe2 C15 . . 169.24(14) ?
C17 Fe2 C15 . . 149.88(14) ?
C19 Fe2 C15 . . 131.71(14) ?
C11 Fe2 C15 . . 40.81(13) ?
C14 Fe2 C15 . . 40.35(13) ?

loop_
_geom_bond_atom_site_label_1
_geom_bond_atom_site_label_2
_geom_bond_site_symmetry_2
_geom_bond_distance
_geom_bond_publ_flag
C1 C5 . 1.422(5) ?
C1 C2 . 1.430(5) ?
C1 C11 . 1.483(5) ?
C1 Fe1 . 2.050(4) ?
Br1 C2 . 1.889(4) ?
C2 C3 . 1.431(5) ?
C2 Fe1 . 2.010(4) ?
Br2 C12 . 1.893(3) ?
C3 C4 . 1.419(6) ?
C3 Fe1 . 2.042(4) ?
C3 H3 . 0.95 ?
C10 C6 . 1.414(5) ?
C10 C9 . 1.418(5) ?
C10 Fe1 . 2.049(4) ?
C10 H10 . 0.95 ?
C6 C7 . 1.416(5) ?
C6 Fe1 . 2.050(4) ?
C6 H6 . 0.95 ?
C5 C4 . 1.427(5) ?
C5 Fe1 . 2.052(3) ?
C5 H5 . 0.95 ?
C4 Fe1 . 2.044(3) ?
C4 H4 . 0.95 ?
C9 C8 . 1.414(5) ?
C9 Fe1 . 2.040(4) ?
C9 H9 . 0.95 ?
C7 C8 . 1.420(5) ?
C7 Fe1 . 2.043(3) ?
C7 H7 . 0.95 ?
C8 Fe1 . 2.037(3) ?
C8 H8 . 0.95 ?
C11 C15 . 1.436(5) ?
C11 C12 . 1.438(5) ?
C11 Fe2 . 2.052(4) ?
C12 C13 . 1.410(5) ?
C12 Fe2 . 2.000(4) ?
C15 C14 . 1.423(5) ?
C15 Fe2 . 2.067(4) ?
C15 H15 . 0.95 ?
C13 C14 . 1.413(5) ?
C13 Fe2 . 2.040(4) ?
C13 H13 . 0.95 ?
C14 Fe2 . 2.058(4) ?
C14 H14 . 0.95 ?
C16 C20 . 1.409(5) ?
C16 C17 . 1.413(5) ?
C16 Fe2 . 2.046(4) ?
C16 H16 . 0.95 ?
C20 C19 . 1.430(5) ?
C20 Fe2 . 2.046(4) ?
C20 H20 . 0.95 ?
C17 C18 . 1.414(5) ?
C17 Fe2 . 2.051(4) ?
C17 H17 . 0.95 ?
C19 C18 . 1.409(5) ?
C19 Fe2 . 2.051(4) ?
C19 H19 . 0.95 ?
C18 Fe2 . 2.049(4) ?
C18 H18 . 0.95 ?

loop_
_geom_torsion_atom_site_label_1
_geom_torsion_atom_site_label_2
_geom_torsion_atom_site_label_3
_geom_torsion_atom_site_label_4
_geom_torsion_site_symmetry_1
_geom_torsion_site_symmetry_2
_geom_torsion_site_symmetry_3
_geom_torsion_site_symmetry_4
_geom_torsion
_geom_torsion_publ_flag
C5 C1 C2 C3 . . . . -1.1(4) ?
C11 C1 C2 C3 . . . . 173.9(3) ?
Fe1 C1 C2 C3 . . . . -60.4(3) ?
C5 C1 C2 Br1 . . . . -177.0(3) ?
C11 C1 C2 Br1 . . . . -1.9(5) ?
Fe1 C1 C2 Br1 . . . . 123.7(3) ?
C5 C1 C2 Fe1 . . . . 59.3(2) ?
C11 C1 C2 Fe1 . . . . -125.7(3) ?
C1 C2 C3 C4 . . . . 1.5(4) ?
Br1 C2 C3 C4 . . . . 177.4(3) ?
Fe1 C2 C3 C4 . . . . -59.1(3) ?
C1 C2 C3 Fe1 . . . . 60.6(3) ?
Br1 C2 C3 Fe1 . . . . -123.4(3) ?
C9 C10 C6 C7 . . . . 0.1(4) ?
Fe1 C10 C6 C7 . . . . 59.2(3) ?
C9 C10 C6 Fe1 . . . . -59.1(3) ?
C2 C1 C5 C4 . . . . 0.3(4) ?
C11 C1 C5 C4 . . . . -174.6(3) ?
Fe1 C1 C5 C4 . . . . 58.4(2) ?
C2 C1 C5 Fe1 . . . . -58.1(2) ?
C11 C1 C5 Fe1 . . . . 127.0(4) ?
C2 C3 C4 C5 . . . . -1.3(4) ?
Fe1 C3 C4 C5 . . . . -59.4(2) ?
C2 C3 C4 Fe1 . . . . 58.1(3) ?
C1 C5 C4 C3 . . . . 0.6(4) ?
Fe1 C5 C4 C3 . . . . 59.2(3) ?
C1 C5 C4 Fe1 . . . . -58.6(2) ?
C6 C10 C9 C8 . . . . 0.1(4) ?
Fe1 C10 C9 C8 . . . . -59.3(3) ?
C6 C10 C9 Fe1 . . . . 59.4(3) ?
C10 C6 C7 C8 . . . . -0.3(4) ?
Fe1 C6 C7 C8 . . . . 59.1(2) ?
C10 C6 C7 Fe1 . . . . -59.4(3) ?
C10 C9 C8 C7 . . . . -0.2(4) ?
Fe1 C9 C8 C7 . . . . -59.9(3) ?
C10 C9 C8 Fe1 . . . . 59.6(2) ?
C6 C7 C8 C9 . . . . 0.3(4) ?
Fe1 C7 C8 C9 . . . . 59.8(2) ?
C6 C7 C8 Fe1 . . . . -59.5(2) ?
C5 C1 C11 C15 . . . . -129.0(4) ?
C2 C1 C11 C15 . . . . 56.9(6) ?
Fe1 C1 C11 C15 . . . . -33.7(6) ?
C5 C1 C11 C12 . . . . 56.7(6) ?
C2 C1 C11 C12 . . . . -117.3(4) ?
Fe1 C1 C11 C12 . . . . 152.0(3) ?
C5 C1 C11 Fe2 . . . . -33.0(5) ?
C2 C1 C11 Fe2 . . . . 153.0(3) ?
Fe1 C1 C11 Fe2 . . . . 62.3(4) ?
C15 C11 C12 C13 . . . . -0.7(4) ?
C1 C11 C12 C13 . . . . 174.6(4) ?
Fe2 C11 C12 C13 . . . . -60.7(3) ?
C15 C11 C12 Br2 . . . . -179.5(3) ?
C1 C11 C12 Br2 . . . . -4.3(6) ?
Fe2 C11 C12 Br2 . . . . 120.4(3) ?
C15 C11 C12 Fe2 . . . . 60.0(3) ?
C1 C11 C12 Fe2 . . . . -124.7(4) ?
C12 C11 C15 C14 . . . . 0.5(4) ?
C1 C11 C15 C14 . . . . -174.6(4) ?
Fe2 C11 C15 C14 . . . . 58.7(3) ?
C12 C11 C15 Fe2 . . . . -58.2(2) ?
C1 C11 C15 Fe2 . . . . 126.7(4) ?
C11 C12 C13 C14 . . . . 0.6(4) ?
Br2 C12 C13 C14 . . . . 179.5(3) ?
Fe2 C12 C13 C14 . . . . -60.1(3) ?
C11 C12 C13 Fe2 . . . . 60.8(3) ?
Br2 C12 C13 Fe2 . . . . -120.4(3) ?
C12 C13 C14 C15 . . . . -0.3(4) ?
Fe2 C13 C14 C15 . . . . -58.9(3) ?
C12 C13 C14 Fe2 . . . . 58.5(3) ?
C11 C15 C14 C13 . . . . -0.1(4) ?
Fe2 C15 C14 C13 . . . . 58.3(3) ?
C11 C15 C14 Fe2 . . . . -58.4(3) ?
C17 C16 C20 C19 . . . . -0.2(4) ?
Fe2 C16 C20 C19 . . . . -59.9(3) ?
C17 C16 C20 Fe2 . . . . 59.6(3) ?
C20 C16 C17 C18 . . . . -0.1(5) ?
Fe2 C16 C17 C18 . . . . 59.4(3) ?
C20 C16 C17 Fe2 . . . . -59.5(3) ?
C16 C20 C19 C18 . . . . 0.5(4) ?
Fe2 C20 C19 C18 . . . . -59.4(3) ?
C16 C20 C19 Fe2 . . . . 59.9(3) ?
C20 C19 C18 C17 . . . . -0.6(5) ?
Fe2 C19 C18 C17 . . . . -59.7(3) ?
C20 C19 C18 Fe2 . . . . 59.1(3) ?
C16 C17 C18 C19 . . . . 0.5(5) ?
Fe2 C17 C18 C19 . . . . 59.8(3) ?
C16 C17 C18 Fe2 . . . . -59.3(3) ?
